data_2229553
loop_
_publ_author_name
'Abdel-Aziz, Hatem A.'
'Bari, Ahmed'
'Ng, Seik Weng'

_publ_section_title
;
 4-(3,4-Diacetyl-5-methyl-1<i>H</i>-pyrazol-1-yl)benzenesulfonamide
;
_journal_coeditor_code XU5161
_journal_issue 3
_journal_name_full 'Acta Crystallographica Section E'
_journal_page_first o693
_journal_paper_doi 10.1107/S1600536811005733
_journal_volume 67
_journal_year 2011
_chemical_formula_iupac 'C14 H15 N3 O4 S'
_chemical_formula_moiety 'C14 H15 N3 O4 S'
_chemical_formula_sum 'C14 H15 N3 O4 S'
_chemical_formula_weight 321.35
_chemical_name_systematic
;
4-(3,4-Diacetyl-5-methyl-1<i>H</i>-pyrazol-1-yl)benzenesulfonamide
;
_space_group_IT_number 33
_symmetry_cell_setting orthorhombic
_symmetry_space_group_name_Hall 'P 2c -2n'
_symmetry_space_group_name_H-M 'P n a 21'
_atom_sites_solution_hydrogens geom
_atom_sites_solution_primary direct
_atom_sites_solution_secondary difmap
_audit_creation_method SHELXL-97
_cell_angle_alpha 90.00
_cell_angle_beta 90.00
_cell_angle_gamma 90.00
_cell_formula_units_Z 4
_cell_length_a 8.3716(3)
_cell_length_b 21.7722(8)
_cell_length_c 7.8915(3)
_cell_measurement_reflns_used 3291
_cell_measurement_temperature 100(2)
_cell_measurement_theta_max 29.2
_cell_measurement_theta_min 2.4
_cell_volume 1438.37(9)
_computing_cell_refinement 'CrysAlis PRO (Agilent, 2010)'
_computing_data_collection 'CrysAlis PRO (Agilent, 2010)'
_computing_data_reduction 'CrysAlis PRO (Agilent, 2010)'
_computing_molecular_graphics 'X-SEED (Barbour, 2001)'
_computing_publication_material 'publCIF (Westrip, 2010)'
_computing_structure_refinement 'SHELXL97 (Sheldrick, 2008)'
_computing_structure_solution 'SHELXS97 (Sheldrick, 2008)'
_diffrn_ambient_temperature 100(2)
_diffrn_detector_area_resol_mean 10.4041
_diffrn_measured_fraction_theta_full 0.991
_diffrn_measured_fraction_theta_max 0.991
_diffrn_measurement_device_type 'Agilent SuperNova Dual diffractometer with an Atlas detector'
_diffrn_measurement_method \w
_diffrn_radiation_monochromator Mirror
_diffrn_radiation_source 'SuperNova (Mo) X-ray Source'
_diffrn_radiation_type MoK\a
_diffrn_radiation_wavelength 0.71073
_diffrn_reflns_av_R_equivalents 0.0562
_diffrn_reflns_av_sigmaI/netI 0.0616
_diffrn_reflns_limit_h_max 10
_diffrn_reflns_limit_h_min -10
_diffrn_reflns_limit_k_max 27
_diffrn_reflns_limit_k_min -28
_diffrn_reflns_limit_l_max 9
_diffrn_reflns_limit_l_min -10
_diffrn_reflns_number 10477
_diffrn_reflns_theta_full 27.50
_diffrn_reflns_theta_max 27.50
_diffrn_reflns_theta_min 2.61
_diffrn_standards_decay_% 0
_diffrn_standards_interval_count 0
_diffrn_standards_interval_time 0
_diffrn_standards_number 0
_exptl_absorpt_coefficient_mu 0.248
_exptl_absorpt_correction_T_max 0.9877
_exptl_absorpt_correction_T_min 0.9521
_exptl_absorpt_correction_type multi-scan
_exptl_absorpt_process_details '(CrysAlis PRO; Agilent, 2010)'
_exptl_crystal_colour Colorless
_exptl_crystal_density_diffrn 1.484
_exptl_crystal_density_method 'not measured'
_exptl_crystal_description Prism
_exptl_crystal_F_000 672
_exptl_crystal_size_max 0.20
_exptl_crystal_size_mid 0.15
_exptl_crystal_size_min 0.05
_refine_diff_density_max 0.312
_refine_diff_density_min -0.391
_refine_ls_abs_structure_details 'Flack (1983), 1337 Friedel pairs'
_refine_ls_abs_structure_Flack 0.08(8)
_refine_ls_extinction_method none
_refine_ls_goodness_of_fit_ref 1.047
_refine_ls_hydrogen_treatment mixed
_refine_ls_matrix_type full
_refine_ls_number_parameters 210
_refine_ls_number_reflns 3087
_refine_ls_number_restraints 3
_refine_ls_restrained_S_all 1.047
_refine_ls_R_factor_all 0.0562
_refine_ls_R_factor_gt 0.0418
_refine_ls_shift/su_max 0.001
_refine_ls_shift/su_mean 0.001
_refine_ls_structure_factor_coef Fsqd
_refine_ls_weighting_details 'calc w=1/[\s^2^(Fo^2^)+(0.0422P)^2^] where P=(Fo^2^+2Fc^2^)/3'
_refine_ls_weighting_scheme calc
_refine_ls_wR_factor_gt 0.0858
_refine_ls_wR_factor_ref 0.0953
_reflns_number_gt 2634
_reflns_number_total 3087
_reflns_threshold_expression I>2\s(I)
_cod_data_source_file xu5161.cif
_cod_data_source_block I
_cod_database_code 2229553
_cod_database_fobs_code 2229553

loop_
_symmetry_equiv_pos_as_xyz
'x, y, z'
'-x, -y, z+1/2'
'x+1/2, -y+1/2, z'
'-x+1/2, y+1/2, z+1/2'

loop_
_atom_site_type_symbol
_atom_site_label
_atom_site_fract_x
_atom_site_fract_y
_atom_site_fract_z
_atom_site_U_iso_or_equiv
_atom_site_adp_type
_atom_site_calc_flag
_atom_site_refinement_flags
_atom_site_occupancy
_atom_site_disorder_assembly
_atom_site_disorder_group
S S1 0.69022(7) 0.29885(3) 0.49994(9) 0.01726(16) Uani d . 1 . .
O O1 1.5767(2) 0.55022(9) 0.1918(3) 0.0278(5) Uani d . 1 . .
O O2 1.3205(2) 0.68881(8) 0.5594(3) 0.0229(5) Uani d . 1 . .
O O3 0.7216(2) 0.27511(9) 0.6664(3) 0.0234(5) Uani d . 1 . .
O O4 0.5323(2) 0.31899(7) 0.4576(3) 0.0226(5) Uani d . 1 . .
N N1 1.0863(2) 0.56565(9) 0.4491(3) 0.0164(5) Uani d . 1 . .
N N2 1.1261(2) 0.50985(9) 0.3847(3) 0.0160(5) Uani d . 1 . .
N N3 0.7369(3) 0.24582(10) 0.3684(3) 0.0182(5) Uani d D 1 . .
H H31 0.726(3) 0.2569(13) 0.2624(17) 0.017(8) Uiso d D 1 . .
H H32 0.8310(18) 0.2289(11) 0.385(4) 0.021(8) Uiso d D 1 . .
C C1 1.5821(3) 0.64151(12) 0.3508(4) 0.0235(7) Uani d . 1 . .
H H1A 1.6916 0.6438 0.3072 0.035 Uiso calc R 1 . .
H H1B 1.5845 0.6411 0.4750 0.035 Uiso calc R 1 . .
H H1C 1.5215 0.6773 0.3115 0.035 Uiso calc R 1 . .
C C2 1.5041(3) 0.58395(12) 0.2877(4) 0.0196(6) Uani d . 1 . .
C C3 1.3404(3) 0.56637(11) 0.3441(3) 0.0149(6) Uani d . 1 . .
C C4 1.2165(3) 0.60007(11) 0.4274(3) 0.0157(6) Uani d . 1 . .
C C5 1.2032(3) 0.66253(11) 0.5028(4) 0.0179(5) Uani d . 1 . .
C C6 1.0404(3) 0.68993(11) 0.5136(5) 0.0252(6) Uani d . 1 . .
H H6A 1.0466 0.7299 0.5704 0.038 Uiso calc R 1 . .
H H6B 0.9704 0.6625 0.5783 0.038 Uiso calc R 1 . .
H H6C 0.9972 0.6954 0.3992 0.038 Uiso calc R 1 . .
C C7 1.2751(3) 0.50868(12) 0.3166(3) 0.0170(6) Uani d . 1 . .
C C8 1.3336(3) 0.45309(12) 0.2257(4) 0.0236(7) Uani d . 1 . .
H H8A 1.2448 0.4339 0.1646 0.035 Uiso calc R 1 . .
H H8B 1.3777 0.4238 0.3077 0.035 Uiso calc R 1 . .
H H8C 1.4170 0.4650 0.1449 0.035 Uiso calc R 1 . .
C C9 1.0197(3) 0.45957(11) 0.4118(4) 0.0160(6) Uani d . 1 . .
C C10 0.8629(3) 0.46375(12) 0.3568(3) 0.0176(6) Uani d . 1 . .
H H10 0.8261 0.4996 0.3002 0.021 Uiso calc R 1 . .
C C11 0.7607(3) 0.41477(12) 0.3856(4) 0.0196(6) Uani d . 1 . .
H H11 0.6525 0.4168 0.3498 0.024 Uiso calc R 1 . .
C C12 0.8176(3) 0.36269(11) 0.4670(3) 0.0172(6) Uani d . 1 . .
C C13 0.9744(3) 0.35924(11) 0.5236(4) 0.0178(6) Uani d . 1 . .
H H13 1.0112 0.3236 0.5810 0.021 Uiso calc R 1 . .
C C14 1.0763(3) 0.40801(11) 0.4958(4) 0.0190(6) Uani d . 1 . .
H H14 1.1839 0.4063 0.5338 0.023 Uiso calc R 1 . .

loop_
_atom_site_aniso_label
_atom_site_aniso_U_11
_atom_site_aniso_U_22
_atom_site_aniso_U_33
_atom_site_aniso_U_12
_atom_site_aniso_U_13
_atom_site_aniso_U_23
S1 0.0148(3) 0.0163(3) 0.0207(4) -0.0022(2) 0.0012(3) 0.0006(3)
O1 0.0200(10) 0.0241(10) 0.0392(13) 0.0012(8) 0.0106(10) -0.0016(10)
O2 0.0238(11) 0.0223(10) 0.0226(12) -0.0058(8) 0.0029(8) -0.0047(9)
O3 0.0263(10) 0.0229(10) 0.0211(12) -0.0025(9) 0.0023(9) 0.0001(9)
O4 0.0157(9) 0.0188(9) 0.0334(14) -0.0020(7) 0.0016(8) 0.0017(9)
N1 0.0164(11) 0.0135(10) 0.0192(13) 0.0009(8) 0.0006(9) -0.0009(9)
N2 0.0147(11) 0.0159(10) 0.0175(12) 0.0008(9) -0.0015(9) -0.0025(10)
N3 0.0192(12) 0.0160(11) 0.0192(14) -0.0004(9) -0.0017(10) 0.0022(11)
C1 0.0171(13) 0.0244(14) 0.0289(18) -0.0047(11) 0.0023(12) -0.0023(14)
C2 0.0170(13) 0.0203(14) 0.0215(16) 0.0011(11) -0.0017(12) 0.0043(14)
C3 0.0143(12) 0.0174(13) 0.0132(15) -0.0004(10) -0.0010(10) 0.0031(11)
C4 0.0165(12) 0.0173(12) 0.0134(14) -0.0015(10) -0.0011(11) 0.0011(12)
C5 0.0242(13) 0.0162(12) 0.0134(13) -0.0016(10) 0.0032(13) 0.0016(14)
C6 0.0255(14) 0.0191(13) 0.0312(18) 0.0020(11) 0.0024(15) -0.0052(14)
C7 0.0155(13) 0.0180(13) 0.0176(15) -0.0002(10) -0.0017(11) 0.0026(12)
C8 0.0190(13) 0.0197(14) 0.0321(19) -0.0007(11) 0.0051(12) -0.0050(13)
C9 0.0163(12) 0.0147(12) 0.0170(15) -0.0027(10) 0.0032(11) -0.0048(11)
C10 0.0173(13) 0.0151(12) 0.0204(16) 0.0021(10) 0.0002(11) -0.0003(12)
C11 0.0118(12) 0.0241(13) 0.0229(16) 0.0013(11) -0.0031(11) -0.0012(14)
C12 0.0165(12) 0.0158(12) 0.0193(17) 0.0001(10) 0.0031(11) -0.0017(12)
C13 0.0179(12) 0.0150(12) 0.0207(16) 0.0032(10) -0.0021(11) 0.0007(12)
C14 0.0157(12) 0.0189(12) 0.0224(15) 0.0016(10) -0.0001(13) -0.0040(13)

loop_
_atom_type_symbol
_atom_type_description
_atom_type_scat_dispersion_real
_atom_type_scat_dispersion_imag
_atom_type_scat_source
C C 0.0033 0.0016 'International Tables Vol C Tables 4.2.6.8 and 6.1.1.4'
H H 0.0000 0.0000 'International Tables Vol C Tables 4.2.6.8 and 6.1.1.4'
N N 0.0061 0.0033 'International Tables Vol C Tables 4.2.6.8 and 6.1.1.4'
O O 0.0106 0.0060 'International Tables Vol C Tables 4.2.6.8 and 6.1.1.4'
S S 0.1246 0.1234 'International Tables Vol C Tables 4.2.6.8 and 6.1.1.4'

loop_
_geom_angle_atom_site_label_1
_geom_angle_atom_site_label_2
_geom_angle_atom_site_label_3
_geom_angle_site_symmetry_1
_geom_angle_site_symmetry_3
_geom_angle
_geom_angle_publ_flag
O4 S1 O3 . . 119.48(11) ?
O4 S1 N3 . . 107.16(12) ?
O3 S1 N3 . . 106.79(13) ?
O4 S1 C12 . . 106.35(11) ?
O3 S1 C12 . . 107.84(12) ?
N3 S1 C12 . . 108.90(12) ?
C4 N1 N2 . . 104.7(2) ?
N1 N2 C7 . . 112.94(19) ?
N1 N2 C9 . . 118.5(2) ?
C7 N2 C9 . . 128.2(2) ?
S1 N3 H31 . . 113(2) ?
S1 N3 H32 . . 115.2(19) ?
H31 N3 H32 . . 110(3) ?
C2 C1 H1A . . 109.5 ?
C2 C1 H1B . . 109.5 ?
H1A C1 H1B . . 109.5 ?
C2 C1 H1C . . 109.5 ?
H1A C1 H1C . . 109.5 ?
H1B C1 H1C . . 109.5 ?
O1 C2 C3 . . 119.3(2) ?
O1 C2 C1 . . 119.6(2) ?
C3 C2 C1 . . 121.1(2) ?
C7 C3 C4 . . 104.5(2) ?
C7 C3 C2 . . 123.3(2) ?
C4 C3 C2 . . 132.2(2) ?
N1 C4 C3 . . 111.3(2) ?
N1 C4 C5 . . 113.6(2) ?
C3 C4 C5 . . 135.0(2) ?
O2 C5 C4 . . 120.9(2) ?
O2 C5 C6 . . 121.8(2) ?
C4 C5 C6 . . 117.2(2) ?
C5 C6 H6A . . 109.5 ?
C5 C6 H6B . . 109.5 ?
H6A C6 H6B . . 109.5 ?
C5 C6 H6C . . 109.5 ?
H6A C6 H6C . . 109.5 ?
H6B C6 H6C . . 109.5 ?
N2 C7 C3 . . 106.5(2) ?
N2 C7 C8 . . 120.5(2) ?
C3 C7 C8 . . 132.9(2) ?
C7 C8 H8A . . 109.5 ?
C7 C8 H8B . . 109.5 ?
H8A C8 H8B . . 109.5 ?
C7 C8 H8C . . 109.5 ?
H8A C8 H8C . . 109.5 ?
H8B C8 H8C . . 109.5 ?
C10 C9 C14 . . 121.8(2) ?
C10 C9 N2 . . 119.6(2) ?
C14 C9 N2 . . 118.6(2) ?
C9 C10 C11 . . 118.9(2) ?
C9 C10 H10 . . 120.6 ?
C11 C10 H10 . . 120.6 ?
C10 C11 C12 . . 119.5(2) ?
C10 C11 H11 . . 120.2 ?
C12 C11 H11 . . 120.2 ?
C11 C12 C13 . . 121.2(2) ?
C11 C12 S1 . . 120.17(19) ?
C13 C12 S1 . . 118.66(19) ?
C14 C13 C12 . . 119.5(2) ?
C14 C13 H13 . . 120.3 ?
C12 C13 H13 . . 120.3 ?
C13 C14 C9 . . 119.2(2) ?
C13 C14 H14 . . 120.4 ?
C9 C14 H14 . . 120.4 ?

loop_
_geom_bond_atom_site_label_1
_geom_bond_atom_site_label_2
_geom_bond_site_symmetry_2
_geom_bond_distance
_geom_bond_publ_flag
S1 O4 . 1.4325(18) ?
S1 O3 . 1.436(2) ?
S1 N3 . 1.601(3) ?
S1 C12 . 1.771(2) ?
O1 C2 . 1.218(3) ?
O2 C5 . 1.221(3) ?
N1 C4 . 1.334(3) ?
N1 N2 . 1.358(3) ?
N2 C7 . 1.358(3) ?
N2 C9 . 1.427(3) ?
N3 H31 . 0.875(10) ?
N3 H32 . 0.879(10) ?
C1 C2 . 1.498(4) ?
C1 H1A . 0.9800 ?
C1 H1B . 0.9800 ?
C1 H1C . 0.9800 ?
C2 C3 . 1.491(4) ?
C3 C7 . 1.387(3) ?
C3 C4 . 1.430(4) ?
C4 C5 . 1.489(3) ?
C5 C6 . 1.490(3) ?
C6 H6A . 0.9800 ?
C6 H6B . 0.9800 ?
C6 H6C . 0.9800 ?
C7 C8 . 1.490(4) ?
C8 H8A . 0.9800 ?
C8 H8B . 0.9800 ?
C8 H8C . 0.9800 ?
C9 C10 . 1.385(3) ?
C9 C14 . 1.387(4) ?
C10 C11 . 1.386(4) ?
C10 H10 . 0.9500 ?
C11 C12 . 1.388(4) ?
C11 H11 . 0.9500 ?
C12 C13 . 1.388(3) ?
C13 C14 . 1.380(3) ?
C13 H13 . 0.9500 ?
C14 H14 . 0.9500 ?

loop_
_geom_hbond_atom_site_label_D
_geom_hbond_atom_site_label_H
_geom_hbond_atom_site_label_A
_geom_hbond_site_symmetry_A
_geom_hbond_distance_DH
_geom_hbond_distance_HA
_geom_hbond_distance_DA
_geom_hbond_angle_DHA
_geom_hbond_publ_flag
N3 H31 O2 2_764 0.880(10) 2.030(10) 2.864(3) 159(3) yes
N3 H32 O4 3 0.880(10) 2.060(10) 2.933(3) 170(3) yes
C1 H1C O3 2_764 0.98 2.55 3.446(3) 151 y
C10 H10 O1 1_455 0.95 2.51 3.314(3) 142 y
C14 H14 O1 2_865 0.95 2.54 3.414(3) 153 y

loop_
_geom_torsion_atom_site_label_1
_geom_torsion_atom_site_label_2
_geom_torsion_atom_site_label_3
_geom_torsion_atom_site_label_4
_geom_torsion_site_symmetry_1
_geom_torsion_site_symmetry_2
_geom_torsion_site_symmetry_3
_geom_torsion_site_symmetry_4
_geom_torsion
_geom_torsion_publ_flag
C4 N1 N2 C7 . . . . -2.5(3) ?
C4 N1 N2 C9 . . . . 170.7(2) ?
O1 C2 C3 C7 . . . . 11.2(4) ?
C1 C2 C3 C7 . . . . -167.1(3) ?
O1 C2 C3 C4 . . . . -166.6(3) ?
C1 C2 C3 C4 . . . . 15.0(5) ?
N2 N1 C4 C3 . . . . 1.4(3) ?
N2 N1 C4 C5 . . . . -175.3(2) ?
C7 C3 C4 N1 . . . . 0.1(3) ?
C2 C3 C4 N1 . . . . 178.3(3) ?
C7 C3 C4 C5 . . . . 175.9(3) ?
C2 C3 C4 C5 . . . . -6.0(5) ?
N1 C4 C5 O2 . . . . 148.1(3) ?
C3 C4 C5 O2 . . . . -27.6(5) ?
N1 C4 C5 C6 . . . . -29.0(4) ?
C3 C4 C5 C6 . . . . 155.3(3) ?
N1 N2 C7 C3 . . . . 2.7(3) ?
C9 N2 C7 C3 . . . . -169.8(2) ?
N1 N2 C7 C8 . . . . -174.3(2) ?
C9 N2 C7 C8 . . . . 13.2(4) ?
C4 C3 C7 N2 . . . . -1.6(3) ?
C2 C3 C7 N2 . . . . -179.9(2) ?
C4 C3 C7 C8 . . . . 174.8(3) ?
C2 C3 C7 C8 . . . . -3.5(5) ?
N1 N2 C9 C10 . . . . 57.7(3) ?
C7 N2 C9 C10 . . . . -130.3(3) ?
N1 N2 C9 C14 . . . . -121.2(3) ?
C7 N2 C9 C14 . . . . 50.9(4) ?
C14 C9 C10 C11 . . . . -0.5(4) ?
N2 C9 C10 C11 . . . . -179.4(2) ?
C9 C10 C11 C12 . . . . -0.6(4) ?
C10 C11 C12 C13 . . . . 1.4(4) ?
C10 C11 C12 S1 . . . . -178.3(2) ?
O4 S1 C12 C11 . . . . -10.3(3) ?
O3 S1 C12 C11 . . . . -139.6(2) ?
N3 S1 C12 C11 . . . . 104.9(2) ?
O4 S1 C12 C13 . . . . 169.9(2) ?
O3 S1 C12 C13 . . . . 40.7(3) ?
N3 S1 C12 C13 . . . . -74.9(2) ?
C11 C12 C13 C14 . . . . -1.1(4) ?
S1 C12 C13 C14 . . . . 178.6(2) ?
C12 C13 C14 C9 . . . . 0.0(4) ?
C10 C9 C14 C13 . . . . 0.8(4) ?
N2 C9 C14 C13 . . . . 179.7(2) ?

loop_
_cod_related_entry_id
_cod_related_entry_database
_cod_related_entry_code
1 ChemSpider 30656561
